data_4517685
loop_
_publ_author_name
'Taggart, Garrett A.'
'Antonio, Alexandra M.'
'Lorzing, Gregory R.'
'Yap, Glenn P. A.'
'Bloch, Eric D.'

_publ_section_title
;
 Tuning the Porosity, Solubility, and Gas-Storage Properties of
 Cuboctahedral Coordination Cages via Amide or Ester Functionalization.
;
_journal_issue 22
_journal_name_full 'ACS applied materials &amp; interfaces'
_journal_page_first 24913
_journal_page_last 24919
_journal_paper_doi 10.1021/acsami.0c06434
_journal_volume 12
_journal_year 2020
_chemical_formula_moiety 'C342 H294 Cu24 N36 O144, 18(C3 H7 N O)'
_chemical_formula_sum 'C396 H420 Cu24 N54 O162'
_chemical_formula_weight 10052.80
_space_group_crystal_system trigonal
_space_group_IT_number 148
_space_group_name_Hall '-R 3'
_space_group_name_H-M_alt 'R -3 :H'
_atom_sites_solution_hydrogens geom
_atom_sites_solution_primary iterative
_atom_sites_solution_secondary difmap
_audit_creation_method SHELXL-2018/3
_cell_angle_alpha 90
_cell_angle_beta 90
_cell_angle_gamma 120
_cell_formula_units_Z 3
_cell_length_a 36.2688(6)
_cell_length_b 36.2688(6)
_cell_length_c 53.7400(9)
_cell_measurement_reflns_used 9087
_cell_measurement_temperature 200(2)
_cell_measurement_theta_max 63.48
_cell_measurement_theta_min 4.89
_cell_volume 61220.2(18)
_computing_cell_refinement 'Bruker SAINT'
_computing_data_collection 'Bruker APEX2'
_computing_data_reduction 'Bruker SAINT'
_computing_molecular_graphics 'Bruker SHELXTL'
_computing_publication_material 'Bruker SHELXTL'
_computing_structure_refinement 'SHELXL-2018/3 (Sheldrick, 2018)'
_computing_structure_solution 'SHELXS-97 (Sheldrick 2008)'
_diffrn_ambient_temperature 200(2)
_diffrn_detector_area_resol_mean 8.33
_diffrn_measured_fraction_theta_full 0.992
_diffrn_measured_fraction_theta_max 0.992
_diffrn_measurement_device_type 'Bruker AXS APEX diffractometer'
_diffrn_measurement_method '\f and \w scans'
_diffrn_radiation_type CuK\a
_diffrn_radiation_wavelength 1.54178
_diffrn_reflns_av_R_equivalents 0.0614
_diffrn_reflns_av_unetI/netI 0.0460
_diffrn_reflns_Laue_measured_fraction_full 0.992
_diffrn_reflns_Laue_measured_fraction_max 0.992
_diffrn_reflns_limit_h_max 39
_diffrn_reflns_limit_h_min -40
_diffrn_reflns_limit_k_max 39
_diffrn_reflns_limit_k_min -40
_diffrn_reflns_limit_l_max 59
_diffrn_reflns_limit_l_min -62
_diffrn_reflns_number 117270
_diffrn_reflns_point_group_measured_fraction_full 0.992
_diffrn_reflns_point_group_measured_fraction_max 0.992
_diffrn_reflns_theta_full 63.609
_diffrn_reflns_theta_max 63.609
_diffrn_reflns_theta_min 1.629
_exptl_absorpt_coefficient_mu 1.106
_exptl_absorpt_correction_T_max 0.7524
_exptl_absorpt_correction_T_min 0.5144
_exptl_absorpt_correction_type multi-scan
_exptl_absorpt_process_details
; 
   'C396 H420 Cu24 N54 O162' 
The symmetry employed for this shelxl refinement is uniquely defined 
by the following loop, which should always be used as a source of 
symmetry information in preference to the above space-group names. 
They are only intended as comments. 
;
_exptl_crystal_colour green
_exptl_crystal_density_diffrn 0.818
_exptl_crystal_description block
_exptl_crystal_F_000 15498
_exptl_crystal_size_max 0.752
_exptl_crystal_size_mid 0.679
_exptl_crystal_size_min 0.242
_refine_diff_density_max 0.797
_refine_diff_density_min -0.573
_refine_diff_density_rms 0.083
_refine_ls_extinction_method none
_refine_ls_goodness_of_fit_ref 1.033
_refine_ls_hydrogen_treatment constr
_refine_ls_matrix_type full
_refine_ls_number_parameters 964
_refine_ls_number_reflns 22165
_refine_ls_number_restraints 1372
_refine_ls_restrained_S_all 1.048
_refine_ls_R_factor_all 0.0916
_refine_ls_R_factor_gt 0.0813
_refine_ls_shift/su_max 0.002
_refine_ls_shift/su_mean 0.000
_refine_ls_structure_factor_coef Fsqd
_refine_ls_weighting_details 'w=1/[\s^2^(Fo^2^)+(0.1997P)^2^+93.9881P] where P=(Fo^2^+2Fc^2^)/3'
_refine_ls_weighting_scheme calc
_refine_ls_wR_factor_gt 0.2401
_refine_ls_wR_factor_ref 0.2638
_reflns_Friedel_coverage 0.000
_reflns_number_gt 19060
_reflns_number_total 22165
_reflns_threshold_expression 'I > 2\s(I)'
_cod_data_source_file am0c06434_si_006.cif
_cod_data_source_block eric125_sq
_cod_depositor_comments
;Adding full bibliography for 4517681--4517688.cif.

 Adding full bibliography for 4517681--4517688.cif.
;
_cod_original_cell_volume 61220(2)
_cod_database_code 4517685
_shelx_shelxl_version_number 2018/3
_shelx_space_group_comment
; 
The symmetry employed for this shelxl refinement is uniquely defined 
by the following loop, which should always be used as a source of 
symmetry information in preference to the above space-group names. 
They are only intended as comments. 
;
_shelx_estimated_absorpt_t_min 0.490
_shelx_estimated_absorpt_t_max 0.776

loop_
_space_group_symop_operation_xyz
'x, y, z'
'-y, x-y, z'
'-x+y, -x, z'
'x+2/3, y+1/3, z+1/3'
'-y+2/3, x-y+1/3, z+1/3'
'-x+y+2/3, -x+1/3, z+1/3'
'x+1/3, y+2/3, z+2/3'
'-y+1/3, x-y+2/3, z+2/3'
'-x+y+1/3, -x+2/3, z+2/3'
'-x, -y, -z'
'y, -x+y, -z'
'x-y, x, -z'
'-x+2/3, -y+1/3, -z+1/3'
'y+2/3, -x+y+1/3, -z+1/3'
'x-y+2/3, x+1/3, -z+1/3'
'-x+1/3, -y+2/3, -z+2/3'
'y+1/3, -x+y+2/3, -z+2/3'
'x-y+1/3, x+2/3, -z+2/3'

loop_
_atom_site_label
_atom_site_type_symbol
_atom_site_fract_x
_atom_site_fract_y
_atom_site_fract_z
_atom_site_U_iso_or_equiv
_atom_site_adp_type
_atom_site_occupancy
_atom_site_site_symmetry_order
_atom_site_calc_flag
_atom_site_refinement_flags_posn
_atom_site_refinement_flags_adp
_atom_site_refinement_flags_occupancy
_atom_site_disorder_assembly
_atom_site_disorder_group
Cu1 Cu 0.60602(2) 0.41779(2) 0.45611(2) 0.04575(19) Uani 1 1 d . . . . .
Cu2 Cu 0.58517(2) 0.44603(2) 0.49572(2) 0.04444(18) Uani 1 1 d . . . . .
Cu3 Cu 0.45735(2) 0.35205(2) 0.33408(2) 0.0512(2) Uani 1 1 d . . . . .
Cu4 Cu 0.38753(2) 0.35791(3) 0.33428(2) 0.0521(2) Uani 1 1 d . . . . .
O1 O 0.6237(2) 0.3953(3) 0.42409(15) 0.163(4) Uani 1 1 d . . . . .
O2 O 0.5117(2) 0.3437(3) 0.33192(13) 0.131(3) Uani 1 1 d . . . . .
O1_1 O 0.65896(12) 0.43680(14) 0.47488(6) 0.0599(9) Uani 1 1 d . U . . .
O2_1 O 0.64097(11) 0.46004(12) 0.50913(6) 0.0545(8) Uani 1 1 d . U . . .
O3_1 O 0.78255(12) 0.41930(14) 0.47412(6) 0.0583(9) Uani 1 1 d . U . . .
O4_1 O 0.82470(12) 0.43738(13) 0.50799(6) 0.0576(8) Uani 1 1 d . U . . .
O5_1 O 0.7104(3) 0.5017(4) 0.58333(14) 0.159(4) Uani 1 1 d . U . . .
N1_1 N 0.7601(2) 0.4870(2) 0.57075(10) 0.0883(16) Uani 1 1 d . U . . .
H1_1 H 0.783793 0.488213 0.575656 0.106 Uiso 1 1 calc R U . . .
C1_1 C 0.73094(16) 0.44561(16) 0.49686(9) 0.0517(10) Uani 1 1 d . U . . .
H1A_1 H 0.724663 0.436116 0.480108 0.062 Uiso 1 1 calc R U . . .
C2_1 C 0.70471(16) 0.45671(18) 0.50971(9) 0.0527(10) Uani 1 1 d . U . . .
C3_1 C 0.71381(19) 0.4713(2) 0.53411(10) 0.0622(12) Uani 1 1 d . U . . .
H3_1 H 0.695885 0.479070 0.542736 0.075 Uiso 1 1 calc R U . . .
C4_1 C 0.7487(2) 0.4742(2) 0.54549(11) 0.0685(13) Uani 1 1 d . U . . .
C5_1 C 0.77578(18) 0.4637(2) 0.53281(10) 0.0608(12) Uani 1 1 d . U . . .
H5_1 H 0.800666 0.466964 0.540726 0.073 Uiso 1 1 calc R U . . .
C6_1 C 0.76625(17) 0.44842(16) 0.50854(9) 0.0518(10) Uani 1 1 d . U . . .
C7_1 C 0.66403(16) 0.45031(17) 0.49686(8) 0.0478(10) Uani 1 1 d . U . . .
C8_1 C 0.79327(16) 0.43323(19) 0.49602(9) 0.0558(11) Uani 1 1 d . U . . .
C9_1 C 0.7408(3) 0.4975(4) 0.58804(15) 0.126(3) Uani 1 1 d D U . . .
C10_1 C 0.7619(4) 0.5084(5) 0.61260(15) 0.148(3) Uani 1 1 d D U . . .
H10A_1 H 0.784982 0.501379 0.612245 0.178 Uiso 1 1 calc R U . . .
H10B_1 H 0.775528 0.539641 0.614679 0.178 Uiso 1 1 calc R U . . .
C11_1 C 0.7361(5) 0.4885(7) 0.63467(18) 0.192(5) Uani 1 1 d D U . . .
H11A_1 H 0.723867 0.457321 0.633386 0.231 Uiso 1 1 calc R U . . .
H11B_1 H 0.712144 0.494261 0.634886 0.231 Uiso 1 1 calc R U . . .
C12_1 C 0.7599(6) 0.5034(7) 0.6590(2) 0.220(6) Uani 1 1 d D U . . .
H12A_1 H 0.788512 0.507029 0.656292 0.264 Uiso 1 1 calc R U . . .
H12B_1 H 0.764008 0.532067 0.662376 0.264 Uiso 1 1 calc R U . . .
C13_1 C 0.7428(10) 0.4785(10) 0.6813(3) 0.311(12) Uani 1 1 d D U . . .
O1_2 O 0.62739(13) 0.47562(11) 0.44313(6) 0.0570(8) Uani 1 1 d . U . . .
O2_2 O 0.61025(13) 0.50008(11) 0.47717(6) 0.0548(8) Uani 1 1 d . U . . .
O3_2 O 0.67442(15) 0.56266(12) 0.36811(6) 0.0657(10) Uani 1 1 d . U . . .
O4_2 O 0.68346(15) 0.62839(12) 0.36850(6) 0.0661(10) Uani 1 1 d . U . . .
O5_2 O 0.6224(2) 0.62678(19) 0.49109(8) 0.0950(15) Uani 1 1 d . U . . .
N1_2 N 0.6628(3) 0.65600(19) 0.45665(10) 0.0914(17) Uani 1 1 d . U . . .
C1_2 C 0.65165(18) 0.55016(17) 0.41768(9) 0.0551(11) Uani 1 1 d . U . . .
H1_2 H 0.650529 0.526926 0.408851 0.066 Uiso 1 1 calc R U . . .
C2_2 C 0.64044(18) 0.54619(17) 0.44280(9) 0.0553(11) Uani 1 1 d . U . . .
C3_2 C 0.6434(2) 0.57985(18) 0.45582(9) 0.0593(12) Uani 1 1 d . U . . .
H3_2 H 0.635906 0.576421 0.472946 0.071 Uiso 1 1 calc R U . . .
C4_2 C 0.6572(2) 0.6189(2) 0.44455(10) 0.0698(14) Uani 1 1 d . U . . .
C5_2 C 0.6667(2) 0.62305(18) 0.41906(10) 0.0644(13) Uani 1 1 d . U . . .
H5_2 H 0.674683 0.649092 0.410746 0.077 Uiso 1 1 calc R U . . .
C6_2 C 0.66443(19) 0.58860(17) 0.40590(9) 0.0549(11) Uani 1 1 d . U . . .
C7_2 C 0.62420(18) 0.50332(17) 0.45551(8) 0.0513(10) Uani 1 1 d . U . . .
C8_2 C 0.6739(2) 0.59321(17) 0.37823(10) 0.0609(12) Uani 1 1 d . U . . .
C9_2 C 0.6475(3) 0.6580(2) 0.47906(14) 0.099(2) Uani 1 1 d D U . . .
C10_2 C 0.6616(4) 0.7024(3) 0.48807(19) 0.136(3) Uani 1 1 d D U . . .
H10A_2 H 0.671600 0.722169 0.473701 0.164 Uiso 1 1 calc R U . . .
H10B_2 H 0.637088 0.703154 0.495592 0.164 Uiso 1 1 calc R U . . .
C11_2 C 0.6968(7) 0.7173(6) 0.5069(4) 0.267(10) Uani 1 1 d D U . . .
O1_3 O 0.54886(12) 0.40244(13) 0.44411(6) 0.0580(8) Uani 1 1 d . U . . .
O2_3 O 0.53073(12) 0.42721(12) 0.47763(6) 0.0573(8) Uani 1 1 d . U . . .
O3_3 O 0.46097(12) 0.36414(13) 0.36982(6) 0.0601(9) Uani 1 1 d . U . . .
O4_3 O 0.39964(12) 0.36513(14) 0.37032(6) 0.0634(9) Uani 1 1 d . U . . .
O5_3 O 0.3668(2) 0.4341(3) 0.42803(10) 0.114(2) Uani 1 1 d . U . . .
N1_3 N 0.38541(17) 0.4037(2) 0.45876(9) 0.0701(12) Uani 1 1 d . U . . .
H1_3 H 0.380719 0.394750 0.474272 0.084 Uiso 1 1 calc R U . . .
C1_3 C 0.47599(17) 0.38696(16) 0.41939(9) 0.0503(10) Uani 1 1 d . U . . .
H1A_3 H 0.496571 0.383160 0.410592 0.060 Uiso 1 1 calc R U . . .
C2_3 C 0.48243(18) 0.39935(17) 0.44430(9) 0.0525(10) Uani 1 1 d . U . . .
C3_3 C 0.45208(18) 0.40453(17) 0.45698(8) 0.0533(11) Uani 1 1 d . U . . .
H3_3 H 0.456738 0.412837 0.473978 0.064 Uiso 1 1 calc R U . . .
C4_3 C 0.41507(18) 0.39786(19) 0.44544(9) 0.0578(11) Uani 1 1 d . U . . .
C5_3 C 0.40861(17) 0.38535(18) 0.42029(9) 0.0549(11) Uani 1 1 d . U . . .
H5_3 H 0.383406 0.380413 0.412006 0.066 Uiso 1 1 calc R U . . .
C6_3 C 0.43903(16) 0.38025(17) 0.40763(9) 0.0517(10) Uani 1 1 d . U . . .
C7_3 C 0.52546(18) 0.41154(17) 0.45610(8) 0.0505(10) Uani 1 1 d . U . . .
C8_3 C 0.43272(16) 0.36932(18) 0.37971(9) 0.0548(11) Uani 1 1 d . U . . .
C9_3 C 0.3633(2) 0.4218(3) 0.45023(13) 0.0876(17) Uani 1 1 d D U . . .
C10_3 C 0.3372(3) 0.4285(4) 0.46874(18) 0.113(2) Uani 1 1 d D U . . .
H10A_3 H 0.334278 0.410766 0.483407 0.135 Uiso 1 1 calc R U . . .
H10B_3 H 0.353736 0.458610 0.474184 0.135 Uiso 1 1 calc R U . . .
C11_3 C 0.2946(4) 0.4200(5) 0.4621(2) 0.155(3) Uani 1 1 d D U . . .
H11A_3 H 0.278250 0.390671 0.455556 0.186 Uiso 1 1 calc R U . . .
H11B_3 H 0.297254 0.439625 0.448520 0.186 Uiso 1 1 calc R U . . .
C12_3 C 0.2694(5) 0.4246(7) 0.4828(3) 0.203(5) Uani 1 1 d D U . . .
H12A_3 H 0.276661 0.454847 0.483142 0.244 Uiso 1 1 calc R U . . .
H12B_3 H 0.238943 0.407700 0.478153 0.244 Uiso 1 1 calc R U . . .
C13_3 C 0.2732(7) 0.4129(8) 0.5082(3) 0.257(7) Uani 1 1 d D U . . .
H13A_3 H 0.274189 0.435074 0.519377 0.308 Uiso 1 1 calc R U . . .
H13B_3 H 0.301167 0.414389 0.509589 0.308 Uiso 1 1 calc R U . . .
C14_3 C 0.2406(10) 0.3709(9) 0.5183(6) 0.310(12) Uani 1 1 d D U . . .
O1_4 O 0.48651(13) 0.41407(14) 0.32763(8) 0.0671(9) Uani 1 1 d . U . . .
O2_4 O 0.42707(13) 0.41879(14) 0.32993(9) 0.0714(10) Uani 1 1 d . U . . .
O3_4 O 0.62501(13) 0.54227(13) 0.32595(8) 0.0670(9) Uani 1 1 d . U . . .
O4_4 O 0.62948(14) 0.60597(13) 0.32836(8) 0.0663(9) Uani 1 1 d . U . . .
O5_4 O 0.4100(3) 0.5305(3) 0.3320(3) 0.205(5) Uani 1 1 d . U . . .
N1_4 N 0.4808(3) 0.5776(3) 0.3328(2) 0.130(2) Uani 1 1 d . U . . .
H1_4 H 0.499054 0.604650 0.335666 0.156 Uiso 1 1 calc R U . . .
C1_4 C 0.5372(2) 0.5014(2) 0.32531(10) 0.0647(13) Uani 1 1 d . U . . .
H1A_4 H 0.550568 0.484623 0.323906 0.078 Uiso 1 1 calc R U . . .
C2_4 C 0.4934(2) 0.4821(2) 0.32661(13) 0.0737(14) Uani 1 1 d . U . . .
C3_4 C 0.4733(3) 0.5066(3) 0.32867(18) 0.0916(19) Uani 1 1 d . U . . .
H3_4 H 0.443144 0.493055 0.329941 0.110 Uiso 1 1 calc R U . . .
C4_4 C 0.4977(3) 0.5506(3) 0.3288(2) 0.104(2) Uani 1 1 d . U . . .
C5_4 C 0.5424(2) 0.5698(2) 0.32772(17) 0.0859(17) Uani 1 1 d . U . . .
H5_4 H 0.559575 0.599907 0.328114 0.103 Uiso 1 1 calc R U . . .
C6_4 C 0.5614(2) 0.5451(2) 0.32607(12) 0.0678(13) Uani 1 1 d . U . . .
C7_4 C 0.46639(19) 0.43400(19) 0.32865(11) 0.0619(12) Uani 1 1 d . U . . .
C8_4 C 0.60983(19) 0.56622(18) 0.32741(10) 0.0613(12) Uani 1 1 d . U . . .
C9_4 C 0.4390(4) 0.5659(4) 0.3325(4) 0.168(3) Uani 1 1 d D U . . .
C10_4 C 0.4325(4) 0.6028(4) 0.3379(4) 0.193(4) Uani 1 1 d D U . . .
H10A_4 H 0.453068 0.620706 0.350872 0.232 Uiso 1 1 calc R U . . .
H10B_4 H 0.439018 0.620349 0.322662 0.232 Uiso 1 1 calc R U . . .
C11_4 C 0.3888(5) 0.5908(5) 0.3464(5) 0.221(5) Uani 1 1 d D U . . .
H11A_4 H 0.368331 0.570579 0.334116 0.265 Uiso 1 1 calc R U . . .
H11B_4 H 0.383540 0.575340 0.362346 0.265 Uiso 1 1 calc R U . . .
C12_4 C 0.3793(6) 0.6253(6) 0.3499(6) 0.239(6) Uani 1 1 d D U . . .
H12A_4 H 0.383419 0.639851 0.333734 0.287 Uiso 1 1 calc R U . . .
H12B_4 H 0.400846 0.646218 0.361505 0.287 Uiso 1 1 calc R U . . .
C13_4 C 0.3371(7) 0.6149(9) 0.3594(7) 0.291(9) Uani 1 1 d D U . . .
O1_5 O 0.56430(14) 0.46932(15) 0.52625(7) 0.0660(10) Uani 1 1 d . U . . .
N1_5 N 0.4977(2) 0.4556(3) 0.53324(14) 0.0997(19) Uani 1 1 d . U . . .
C1_5 C 0.5384(3) 0.4808(3) 0.52758(14) 0.0872(18) Uani 1 1 d . U . . .
H1_5 H 0.547858 0.509894 0.524356 0.105 Uiso 1 1 calc R U . . .
C2_5 C 0.4810(4) 0.4099(4) 0.5359(3) 0.139(4) Uani 1 1 d . U . . .
H2A_5 H 0.456519 0.394362 0.524838 0.209 Uiso 1 1 calc R U . . .
H2B_5 H 0.472096 0.401401 0.553187 0.209 Uiso 1 1 calc R U . . .
H2C_5 H 0.503225 0.403143 0.531536 0.209 Uiso 1 1 calc R U . . .
C3_5 C 0.4671(4) 0.4699(4) 0.5341(2) 0.129(3) Uani 1 1 d . U . . .
H3A_5 H 0.446252 0.456332 0.520707 0.193 Uiso 1 1 calc R U . . .
H3B_5 H 0.481765 0.500900 0.532044 0.193 Uiso 1 1 calc R U . . .
H3C_5 H 0.452384 0.462227 0.550208 0.193 Uiso 1 1 calc R U . . .
O1_6 O 0.33533(15) 0.36932(16) 0.33818(9) 0.0757(11) Uani 1 1 d . U . . .
N1_6 N 0.3196(3) 0.4144(4) 0.3582(2) 0.138(3) Uani 1 1 d . U . . .
C1_6 C 0.3426(3) 0.3998(4) 0.35309(19) 0.109(2) Uani 1 1 d . U . . .
H1_6 H 0.369472 0.412828 0.361247 0.131 Uiso 1 1 calc R U . . .
C2_6 C 0.2798(6) 0.3988(7) 0.3419(4) 0.207(6) Uani 1 1 d . U . . .
H2A_6 H 0.288177 0.410526 0.325092 0.310 Uiso 1 1 calc R U . . .
H2B_6 H 0.261044 0.408191 0.349130 0.310 Uiso 1 1 calc R U . . .
H2C_6 H 0.264595 0.367601 0.341071 0.310 Uiso 1 1 calc R U . . .
C3_6 C 0.3291(6) 0.4486(5) 0.3751(3) 0.168(5) Uani 1 1 d . U . . .
H3A_6 H 0.359165 0.462487 0.379825 0.252 Uiso 1 1 calc R U . . .
H3B_6 H 0.311321 0.437224 0.390024 0.252 Uiso 1 1 calc R U . . .
H3C_6 H 0.323144 0.469303 0.367064 0.252 Uiso 1 1 calc R U . . .
O1_7 O 0.5278(4) 0.5801(3) 0.3950(2) 0.164(4) Uani 1 1 d . U . . .
N1_7 N 0.5225(3) 0.5158(3) 0.39306(17) 0.110(2) Uani 1 1 d . U . . .
C1_7 C 0.5443(4) 0.5575(3) 0.3912(2) 0.117(3) Uani 1 1 d . U . . .
H1_7 H 0.573541 0.570933 0.386850 0.141 Uiso 1 1 calc R U . . .
C2_7 C 0.4767(4) 0.4914(4) 0.3988(3) 0.147(4) Uani 1 1 d . U . . .
H2A_7 H 0.461908 0.503621 0.389617 0.221 Uiso 1 1 calc R U . . .
H2B_7 H 0.472421 0.492800 0.416660 0.221 Uiso 1 1 calc R U . . .
H2C_7 H 0.465248 0.461692 0.393764 0.221 Uiso 1 1 calc R U . . .
C3_7 C 0.5438(4) 0.4914(3) 0.39020(17) 0.104(2) Uani 1 1 d . U . . .
H3A_7 H 0.573572 0.505562 0.386989 0.125 Uiso 1 1 calc R U . . .
H3B_7 H 0.528153 0.461270 0.391531 0.125 Uiso 1 1 calc R U . . .
O1_8 O 0.4739(3) 0.6452(2) 0.41256(14) 0.126(2) Uani 1 1 d . U . . .
N1_8 N 0.4151(3) 0.5819(3) 0.41744(16) 0.116(2) Uani 1 1 d . U . . .
C1_8 C 0.4542(4) 0.6075(4) 0.4108(2) 0.119(3) Uani 1 1 d . U . . .
H1_8 H 0.468857 0.594512 0.403602 0.143 Uiso 1 1 calc R U . . .
C2_8 C 0.3887(5) 0.5984(5) 0.4290(3) 0.152(4) Uani 1 1 d . U . . .
H2A_8 H 0.395017 0.625223 0.420948 0.228 Uiso 1 1 calc R U . . .
H2B_8 H 0.395241 0.603448 0.446805 0.228 Uiso 1 1 calc R U . . .
H2C_8 H 0.358420 0.577502 0.426861 0.228 Uiso 1 1 calc R U . . .
C3_8 C 0.3961(5) 0.5368(4) 0.4191(3) 0.145(4) Uani 1 1 d . U . . .
H3A_8 H 0.376795 0.523495 0.405009 0.217 Uiso 1 1 calc R U . . .
H3B_8 H 0.379950 0.526908 0.434705 0.217 Uiso 1 1 calc R U . . .
H3C_8 H 0.418304 0.528977 0.418864 0.217 Uiso 1 1 calc R U . . .
O1_9 O 0.5464(3) 0.6607(3) 0.3476(2) 0.152(2) Uani 1 1 d . U . . .
N1_9 N 0.5911(4) 0.6798(3) 0.3809(3) 0.147(2) Uani 1 1 d . U . . .
C1_9 C 0.5530(5) 0.6658(4) 0.3709(3) 0.145(2) Uani 1 1 d . U . . .
H1_9 H 0.529651 0.659427 0.381596 0.175 Uiso 1 1 calc R U . . .
C2_9 C 0.6263(5) 0.6851(4) 0.3656(3) 0.150(3) Uani 1 1 d . U . . .
H2A_9 H 0.620251 0.687615 0.348069 0.225 Uiso 1 1 calc R U . . .
H2B_9 H 0.630141 0.660376 0.367604 0.225 Uiso 1 1 calc R U . . .
H2C_9 H 0.652383 0.710936 0.370655 0.225 Uiso 1 1 calc R U . . .
C3_9 C 0.5953(5) 0.6812(4) 0.4084(3) 0.158(3) Uani 1 1 d . U . . .
H3A_9 H 0.570896 0.672104 0.418560 0.190 Uiso 1 1 calc R U . . .
H3B_9 H 0.622470 0.691081 0.415774 0.190 Uiso 1 1 calc R U . . .

loop_
_atom_site_aniso_label
_atom_site_aniso_U_11
_atom_site_aniso_U_22
_atom_site_aniso_U_33
_atom_site_aniso_U_23
_atom_site_aniso_U_13
_atom_site_aniso_U_12
Cu1 0.0600(4) 0.0562(4) 0.0311(3) -0.0001(3) 0.0017(3) 0.0365(3)
Cu2 0.0559(4) 0.0536(4) 0.0314(3) 0.0001(2) 0.0022(3) 0.0331(3)
Cu3 0.0515(4) 0.0658(4) 0.0426(4) -0.0128(3) -0.0062(3) 0.0339(3)
Cu4 0.0529(4) 0.0677(5) 0.0426(4) -0.0120(3) -0.0061(3) 0.0353(4)
O1 0.133(6) 0.132(5) 0.149(6) -0.081(5) 0.075(5) 0.011(4)
O2 0.113(4) 0.244(9) 0.103(4) 0.060(5) 0.032(3) 0.140(6)
O1_1 0.062(2) 0.084(2) 0.0459(18) -0.0052(16) -0.0036(15) 0.0452(19)
O2_1 0.0571(19) 0.071(2) 0.0494(17) -0.0064(15) -0.0048(14) 0.0425(17)
O3_1 0.0561(19) 0.087(2) 0.0406(17) -0.0096(16) -0.0029(14) 0.0426(18)
O4_1 0.0534(19) 0.077(2) 0.0497(18) -0.0133(16) -0.0081(15) 0.0379(18)
O5_1 0.122(5) 0.280(10) 0.114(5) -0.094(6) -0.036(4) 0.130(6)
N1_1 0.089(3) 0.137(4) 0.062(3) -0.036(3) -0.025(2) 0.074(3)
C1_1 0.056(2) 0.053(2) 0.047(2) -0.0026(19) -0.0004(19) 0.028(2)
C2_1 0.052(2) 0.064(3) 0.048(2) 0.000(2) -0.0012(18) 0.034(2)
C3_1 0.060(3) 0.082(3) 0.054(3) -0.011(2) 0.002(2) 0.043(2)
C4_1 0.066(3) 0.094(3) 0.053(3) -0.020(2) -0.007(2) 0.046(3)
C5_1 0.058(3) 0.076(3) 0.051(2) -0.004(2) -0.007(2) 0.035(2)
C6_1 0.056(2) 0.056(2) 0.047(2) -0.0009(19) -0.0012(19) 0.030(2)
C7_1 0.061(2) 0.062(2) 0.036(2) 0.0015(18) 0.0014(18) 0.042(2)
C8_1 0.041(2) 0.077(3) 0.047(2) 0.003(2) 0.0059(18) 0.027(2)
C9_1 0.109(5) 0.204(7) 0.087(4) -0.052(5) -0.011(4) 0.094(5)
C10_1 0.138(6) 0.243(9) 0.092(4) -0.057(6) -0.013(4) 0.116(6)
C11_1 0.181(8) 0.282(11) 0.124(6) -0.027(8) -0.017(6) 0.123(8)
C12_1 0.212(10) 0.305(13) 0.138(7) -0.021(9) -0.023(8) 0.125(10)
C13_1 0.276(18) 0.37(2) 0.182(12) 0.014(15) -0.032(15) 0.078(18)
O1_2 0.082(2) 0.0559(19) 0.0405(16) 0.0074(14) 0.0130(15) 0.0402(18)
O2_2 0.078(2) 0.0527(18) 0.0384(16) 0.0052(13) 0.0059(15) 0.0366(17)
O3_2 0.104(3) 0.057(2) 0.0406(17) 0.0067(15) 0.0219(18) 0.044(2)
O4_2 0.106(3) 0.054(2) 0.0428(17) 0.0091(15) 0.0155(18) 0.043(2)
O5_2 0.143(5) 0.102(4) 0.055(2) -0.006(2) 0.013(3) 0.073(3)
N1_2 0.152(5) 0.072(3) 0.059(3) 0.001(2) 0.024(3) 0.062(3)
C1_2 0.071(3) 0.055(2) 0.043(2) 0.0004(19) 0.008(2) 0.034(2)
C2_2 0.071(3) 0.053(2) 0.042(2) 0.0034(18) 0.007(2) 0.031(2)
C3_2 0.084(3) 0.062(3) 0.039(2) 0.0037(19) 0.014(2) 0.041(2)
C4_2 0.105(4) 0.061(3) 0.046(2) 0.003(2) 0.014(2) 0.044(3)
C5_2 0.088(3) 0.056(3) 0.047(2) 0.003(2) 0.013(2) 0.034(3)
C6_2 0.078(3) 0.051(2) 0.040(2) 0.0041(18) 0.007(2) 0.035(2)
C7_2 0.077(3) 0.065(3) 0.0294(19) 0.0038(18) 0.0012(19) 0.049(2)
C8_2 0.088(3) 0.055(3) 0.046(2) 0.015(2) 0.030(2) 0.040(2)
C9_2 0.167(6) 0.083(4) 0.062(3) 0.004(3) 0.021(4) 0.073(4)
C10_2 0.214(9) 0.101(5) 0.091(5) -0.023(4) 0.023(6) 0.076(6)
C11_2 0.322(18) 0.162(13) 0.208(15) -0.055(11) -0.037(13) 0.040(14)
O1_3 0.0596(19) 0.084(2) 0.0395(16) -0.0077(16) -0.0053(14) 0.0427(19)
O2_3 0.063(2) 0.071(2) 0.0402(16) -0.0080(15) -0.0089(14) 0.0353(18)
O3_3 0.061(2) 0.082(2) 0.0466(17) -0.0168(16) -0.0106(15) 0.0428(19)
O4_3 0.060(2) 0.093(3) 0.0443(17) -0.0152(17) -0.0092(15) 0.044(2)
O5_3 0.159(5) 0.176(6) 0.071(3) -0.009(3) -0.006(3) 0.131(5)
N1_3 0.069(3) 0.104(3) 0.047(2) -0.010(2) -0.0012(19) 0.051(3)
C1_3 0.057(2) 0.056(2) 0.042(2) -0.0032(18) -0.0016(19) 0.032(2)
C2_3 0.064(3) 0.058(2) 0.037(2) 0.0009(18) 0.0016(19) 0.032(2)
C3_3 0.064(3) 0.065(3) 0.032(2) 0.0008(19) 0.0028(18) 0.033(2)
C4_3 0.064(3) 0.075(3) 0.038(2) -0.004(2) 0.0003(19) 0.037(2)
C5_3 0.056(3) 0.067(3) 0.043(2) -0.010(2) -0.0051(19) 0.031(2)
C6_3 0.049(2) 0.062(3) 0.044(2) -0.0036(19) -0.0044(18) 0.028(2)
C7_3 0.071(3) 0.070(3) 0.0290(19) 0.0020(18) -0.0051(18) 0.049(2)
C8_3 0.048(2) 0.069(3) 0.051(2) -0.026(2) -0.0105(19) 0.033(2)
C9_3 0.093(4) 0.134(5) 0.064(3) -0.022(3) -0.014(3) 0.078(4)
C10_3 0.107(5) 0.160(6) 0.106(5) -0.048(5) -0.016(4) 0.093(4)
C11_3 0.129(6) 0.201(8) 0.172(7) -0.042(7) -0.005(6) 0.109(6)
C12_3 0.160(8) 0.245(10) 0.217(10) -0.033(9) 0.014(8) 0.111(8)
C13_3 0.197(11) 0.286(13) 0.251(11) -0.018(12) 0.015(11) 0.094(10)
C14_3 0.215(18) 0.32(2) 0.335(19) 0.019(17) 0.038(17) 0.091(16)
O1_4 0.059(2) 0.067(2) 0.073(2) -0.0046(18) -0.0019(18) 0.0295(18)
O2_4 0.059(2) 0.072(2) 0.082(3) -0.005(2) -0.0013(19) 0.0316(19)
O3_4 0.064(2) 0.059(2) 0.073(2) 0.0019(18) 0.0090(18) 0.0278(18)
O4_4 0.072(2) 0.063(2) 0.068(2) 0.0037(17) 0.0071(18) 0.0365(19)
O5_4 0.093(5) 0.116(6) 0.411(15) 0.008(8) 0.033(7) 0.057(4)
N1_4 0.084(4) 0.086(4) 0.233(7) 0.006(4) 0.015(4) 0.053(3)
C1_4 0.068(3) 0.069(3) 0.056(3) 0.003(2) 0.008(2) 0.033(2)
C2_4 0.063(3) 0.072(3) 0.084(3) 0.000(3) -0.001(3) 0.032(2)
C3_4 0.070(3) 0.074(3) 0.127(5) 0.003(4) 0.003(3) 0.033(3)
C4_4 0.076(3) 0.078(3) 0.164(5) 0.007(4) 0.009(4) 0.042(3)
C5_4 0.069(3) 0.068(3) 0.120(5) 0.004(3) 0.010(3) 0.034(3)
C6_4 0.066(3) 0.064(3) 0.072(3) 0.006(2) 0.005(2) 0.032(2)
C7_4 0.058(3) 0.062(3) 0.066(3) -0.017(2) -0.012(2) 0.030(2)
C8_4 0.068(3) 0.055(3) 0.060(3) 0.006(2) 0.025(2) 0.030(2)
C9_4 0.101(5) 0.116(5) 0.303(9) 0.015(6) 0.022(6) 0.066(4)
C10_4 0.139(7) 0.138(7) 0.331(11) 0.015(8) 0.028(8) 0.091(6)
C11_4 0.157(8) 0.174(9) 0.348(12) 0.004(9) 0.040(9) 0.096(7)
C12_4 0.170(9) 0.201(11) 0.371(14) 0.008(11) 0.046(11) 0.110(8)
C13_4 0.197(15) 0.271(18) 0.41(2) 0.014(18) 0.064(16) 0.122(14)
O1_5 0.075(2) 0.095(3) 0.0487(18) -0.0114(18) 0.0091(17) 0.058(2)
N1_5 0.084(3) 0.121(5) 0.099(4) -0.027(4) 0.009(3) 0.055(3)
C1_5 0.089(4) 0.099(4) 0.078(4) -0.018(3) 0.005(3) 0.050(3)
C2_5 0.124(8) 0.122(7) 0.156(9) 0.030(7) 0.007(7) 0.050(6)
C3_5 0.110(6) 0.162(9) 0.145(8) -0.034(7) 0.001(6) 0.092(7)
O1_6 0.074(2) 0.100(3) 0.081(3) -0.017(2) 0.000(2) 0.064(2)
N1_6 0.145(6) 0.159(6) 0.160(6) -0.063(5) -0.021(5) 0.114(5)
C1_6 0.110(5) 0.132(5) 0.115(5) -0.037(4) -0.020(4) 0.083(4)
C2_6 0.176(11) 0.256(15) 0.222(14) -0.072(12) -0.061(10) 0.134(11)
C3_6 0.209(12) 0.198(11) 0.154(10) -0.076(8) -0.032(8) 0.144(9)
O1_7 0.188(8) 0.094(5) 0.203(9) 0.013(5) 0.068(7) 0.065(5)
N1_7 0.120(5) 0.099(4) 0.119(5) 0.007(4) 0.031(4) 0.060(4)
C1_7 0.140(6) 0.094(5) 0.120(6) 0.012(4) 0.038(5) 0.060(5)
C2_7 0.138(8) 0.108(7) 0.201(11) 0.013(7) 0.067(8) 0.065(6)
C3_7 0.123(6) 0.098(5) 0.099(5) 0.007(4) 0.008(5) 0.061(5)
O1_8 0.141(5) 0.096(4) 0.135(5) -0.020(4) 0.047(4) 0.056(4)
N1_8 0.114(5) 0.118(5) 0.108(5) 0.011(4) -0.015(4) 0.053(4)
C1_8 0.121(6) 0.114(6) 0.121(6) -0.014(5) 0.010(5) 0.057(5)
C2_8 0.126(8) 0.159(9) 0.148(9) -0.036(8) 0.005(7) 0.053(7)
C3_8 0.139(9) 0.133(7) 0.148(9) 0.000(7) -0.031(7) 0.057(7)
O1_9 0.149(5) 0.107(4) 0.201(6) 0.015(5) 0.036(5) 0.064(4)
N1_9 0.141(4) 0.110(3) 0.197(6) 0.012(4) 0.046(5) 0.068(3)
C1_9 0.142(4) 0.107(3) 0.197(6) 0.013(4) 0.044(5) 0.069(4)
C2_9 0.137(5) 0.120(5) 0.197(6) 0.011(5) 0.047(5) 0.067(4)
C3_9 0.148(5) 0.118(5) 0.196(6) 0.008(5) 0.046(6) 0.058(4)

loop_
_atom_type_symbol
_atom_type_description
_atom_type_scat_dispersion_real
_atom_type_scat_dispersion_imag
_atom_type_scat_source
C C 0.0181 0.0091 'International Tables Vol C Tables 4.2.6.8 and 6.1.1.4'
H H 0.0000 0.0000 'International Tables Vol C Tables 4.2.6.8 and 6.1.1.4'
Cu Cu -1.9646 0.5888 'International Tables Vol C Tables 4.2.6.8 and 6.1.1.4'
N N 0.0311 0.0180 'International Tables Vol C Tables 4.2.6.8 and 6.1.1.4'
O O 0.0492 0.0322 'International Tables Vol C Tables 4.2.6.8 and 6.1.1.4'

loop_
_geom_angle_atom_site_label_1
_geom_angle_atom_site_label_2
_geom_angle_atom_site_label_3
_geom_angle
_geom_angle_site_symmetry_1
_geom_angle_site_symmetry_3
_geom_angle_publ_flag
O1_1 Cu1 O1_2 90.76(17) . . ?
O1_1 Cu1 O1_3 167.16(15) . . ?
O1_2 Cu1 O1_3 89.02(17) . . ?
O1_1 Cu1 O3_1 89.04(17) . 2_655 ?
O1_2 Cu1 O3_1 169.70(14) . 2_655 ?
O1_3 Cu1 O3_1 88.89(17) . 2_655 ?
O1_1 Cu1 O1 96.9(3) . . ?
O1_2 Cu1 O1 95.1(3) . . ?
O1_3 Cu1 O1 95.9(3) . . ?
O3_1 Cu1 O1 95.2(3) 2_655 . ?
O1_1 Cu1 Cu2 82.47(11) . . ?
O1_2 Cu1 Cu2 84.75(10) . . ?
O1_3 Cu1 Cu2 84.73(10) . . ?
O3_1 Cu1 Cu2 85.02(10) 2_655 . ?
O1 Cu1 Cu2 179.3(3) . . ?
O2_1 Cu2 O2_2 91.43(16) . . ?
O2_1 Cu2 O4_1 88.50(17) . 2_655 ?
O2_2 Cu2 O4_1 168.12(14) . 2_655 ?
O2_1 Cu2 O2_3 170.63(15) . . ?
O2_2 Cu2 O2_3 88.82(16) . . ?
O4_1 Cu2 O2_3 89.33(17) 2_655 . ?
O2_1 Cu2 O1_5 97.95(15) . . ?
O2_2 Cu2 O1_5 94.21(16) . . ?
O4_1 Cu2 O1_5 97.57(16) 2_655 . ?
O2_3 Cu2 O1_5 91.37(16) . . ?
O2_1 Cu2 Cu1 86.44(10) . . ?
O2_2 Cu2 Cu1 84.17(10) . . ?
O4_1 Cu2 Cu1 83.97(10) 2_655 . ?
O2_3 Cu2 Cu1 84.27(11) . . ?
O1_5 Cu2 Cu1 175.38(11) . . ?
O3_2 Cu3 O3_3 170.18(16) 18_545 . ?
O3_2 Cu3 O3_4 88.94(19) 18_545 18_545 ?
O3_3 Cu3 O3_4 90.01(18) . 18_545 ?
O3_2 Cu3 O1_4 89.89(19) 18_545 . ?
O3_3 Cu3 O1_4 88.82(18) . . ?
O3_4 Cu3 O1_4 166.29(17) 18_545 . ?
O3_2 Cu3 O2 92.9(2) 18_545 . ?
O3_3 Cu3 O2 97.0(2) . . ?
O3_4 Cu3 O2 95.4(3) 18_545 . ?
O1_4 Cu3 O2 98.3(3) . . ?
O3_2 Cu3 Cu4 83.74(11) 18_545 . ?
O3_3 Cu3 Cu4 86.44(11) . . ?
O3_4 Cu3 Cu4 82.11(12) 18_545 . ?
O1_4 Cu3 Cu4 84.18(12) . . ?
O2 Cu3 Cu4 175.8(3) . . ?
O4_4 Cu4 O2_4 170.04(18) 18_545 . ?
O4_4 Cu4 O4_2 89.16(19) 18_545 18_545 ?
O2_4 Cu4 O4_2 89.3(2) . 18_545 ?
O4_4 Cu4 O4_3 90.30(18) 18_545 . ?
O2_4 Cu4 O4_3 88.78(19) . . ?
O4_2 Cu4 O4_3 165.94(16) 18_545 . ?
O4_4 Cu4 O1_6 99.17(19) 18_545 . ?
O2_4 Cu4 O1_6 90.8(2) . . ?
O4_2 Cu4 O1_6 101.78(17) 18_545 . ?
O4_3 Cu4 O1_6 92.18(17) . . ?
O4_4 Cu4 Cu3 85.84(12) 18_545 . ?
O2_4 Cu4 Cu3 84.20(13) . . ?
O4_2 Cu4 Cu3 84.22(11) 18_545 . ?
O4_3 Cu4 Cu3 81.73(11) . . ?
O1_6 Cu4 Cu3 172.17(13) . . ?
C7_1 O1_1 Cu1 123.1(3) . . ?
C7_1 O2_1 Cu2 118.9(3) . . ?
C8_1 O3_1 Cu1 121.0(3) . 3_665 ?
C8_1 O4_1 Cu2 122.2(3) . 3_665 ?
C9_1 N1_1 C4_1 130.7(6) . . ?
C9_1 N1_1 H1_1 114.7 . . ?
C4_1 N1_1 H1_1 114.7 . . ?
C6_1 C1_1 C2_1 119.8(5) . . ?
C6_1 C1_1 H1A_1 120.1 . . ?
C2_1 C1_1 H1A_1 120.1 . . ?
C1_1 C2_1 C3_1 120.8(5) . . ?
C1_1 C2_1 C7_1 118.5(4) . . ?
C3_1 C2_1 C7_1 120.6(4) . . ?
C4_1 C3_1 C2_1 119.3(5) . . ?
C4_1 C3_1 H3_1 120.4 . . ?
C2_1 C3_1 H3_1 120.4 . . ?
C3_1 C4_1 C5_1 120.9(5) . . ?
C3_1 C4_1 N1_1 124.0(5) . . ?
C5_1 C4_1 N1_1 115.2(5) . . ?
C6_1 C5_1 C4_1 119.8(5) . . ?
C6_1 C5_1 H5_1 120.1 . . ?
C4_1 C5_1 H5_1 120.1 . . ?
C1_1 C6_1 C5_1 119.4(5) . . ?
C1_1 C6_1 C8_1 121.3(4) . . ?
C5_1 C6_1 C8_1 119.2(5) . . ?
O2_1 C7_1 O1_1 128.3(4) . . ?
O2_1 C7_1 C2_1 116.6(4) . . ?
O1_1 C7_1 C2_1 115.0(4) . . ?
O4_1 C8_1 O3_1 127.4(5) . . ?
O4_1 C8_1 C6_1 116.6(5) . . ?
O3_1 C8_1 C6_1 115.9(4) . . ?
O5_1 C9_1 N1_1 122.1(7) . . ?
O5_1 C9_1 C10_1 122.2(8) . . ?
N1_1 C9_1 C10_1 115.3(8) . . ?
C11_1 C10_1 C9_1 118.4(10) . . ?
C11_1 C10_1 H10A_1 107.7 . . ?
C9_1 C10_1 H10A_1 107.7 . . ?
C11_1 C10_1 H10B_1 107.7 . . ?
C9_1 C10_1 H10B_1 107.7 . . ?
H10A_1 C10_1 H10B_1 107.1 . . ?
C10_1 C11_1 C12_1 114.6(12) . . ?
C10_1 C11_1 H11A_1 108.6 . . ?
C12_1 C11_1 H11A_1 108.6 . . ?
C10_1 C11_1 H11B_1 108.6 . . ?
C12_1 C11_1 H11B_1 108.6 . . ?
H11A_1 C11_1 H11B_1 107.6 . . ?
C13_1 C12_1 C11_1 120.4(15) . . ?
C13_1 C12_1 H12A_1 107.2 . . ?
C11_1 C12_1 H12A_1 107.2 . . ?
C13_1 C12_1 H12B_1 107.2 . . ?
C11_1 C12_1 H12B_1 107.2 . . ?
H12A_1 C12_1 H12B_1 106.9 . . ?
C7_2 O1_2 Cu1 121.3(3) . . ?
C7_2 O2_2 Cu2 121.9(3) . . ?
C8_2 O3_2 Cu3 122.8(3) . 17 ?
C8_2 O4_2 Cu4 121.2(3) . 17 ?
C9_2 N1_2 C4_2 126.7(6) . . ?
C6_2 C1_2 C2_2 118.7(5) . . ?
C6_2 C1_2 H1_2 120.7 . . ?
C2_2 C1_2 H1_2 120.7 . . ?
C3_2 C2_2 C1_2 121.0(5) . . ?
C3_2 C2_2 C7_2 120.1(4) . . ?
C1_2 C2_2 C7_2 118.9(4) . . ?
C2_2 C3_2 C4_2 121.2(5) . . ?
C2_2 C3_2 H3_2 119.4 . . ?
C4_2 C3_2 H3_2 119.4 . . ?
C3_2 C4_2 C5_2 118.7(5) . . ?
C3_2 C4_2 N1_2 125.4(5) . . ?
C5_2 C4_2 N1_2 116.0(5) . . ?
C6_2 C5_2 C4_2 119.8(5) . . ?
C6_2 C5_2 H5_2 120.1 . . ?
C4_2 C5_2 H5_2 120.1 . . ?
C1_2 C6_2 C5_2 120.5(5) . . ?
C1_2 C6_2 C8_2 120.2(4) . . ?
C5_2 C6_2 C8_2 119.2(5) . . ?
O2_2 C7_2 O1_2 127.7(5) . . ?
O2_2 C7_2 C2_2 116.4(4) . . ?
O1_2 C7_2 C2_2 115.8(4) . . ?
O3_2 C8_2 O4_2 127.2(4) . . ?
O3_2 C8_2 C6_2 115.8(4) . . ?
O4_2 C8_2 C6_2 116.8(5) . . ?
O5_2 C9_2 N1_2 124.1(6) . . ?
O5_2 C9_2 C10_2 121.2(8) . . ?
N1_2 C9_2 C10_2 114.6(8) . . ?
C11_2 C10_2 C9_2 112.0(10) . . ?
C11_2 C10_2 H10A_2 109.2 . . ?
C9_2 C10_2 H10A_2 109.2 . . ?
C11_2 C10_2 H10B_2 109.2 . . ?
C9_2 C10_2 H10B_2 109.2 . . ?
H10A_2 C10_2 H10B_2 107.9 . . ?
C7_3 O1_3 Cu1 121.4(3) . . ?
C7_3 O2_3 Cu2 120.3(3) . . ?
C8_3 O3_3 Cu3 118.8(3) . . ?
C8_3 O4_3 Cu4 123.6(3) . . ?
C9_3 N1_3 C4_3 126.4(5) . . ?
C9_3 N1_3 H1_3 116.8 . . ?
C4_3 N1_3 H1_3 116.8 . . ?
C6_3 C1_3 C2_3 119.0(5) . . ?
C6_3 C1_3 H1A_3 120.5 . . ?
C2_3 C1_3 H1A_3 120.5 . . ?
C3_3 C2_3 C1_3 120.0(5) . . ?
C3_3 C2_3 C7_3 121.4(4) . . ?
C1_3 C2_3 C7_3 118.2(5) . . ?
C2_3 C3_3 C4_3 121.5(4) . . ?
C2_3 C3_3 H3_3 119.3 . . ?
C4_3 C3_3 H3_3 119.3 . . ?
C3_3 C4_3 N1_3 119.8(4) . . ?
C3_3 C4_3 C5_3 118.5(5) . . ?
N1_3 C4_3 C5_3 121.7(5) . . ?
C6_3 C5_3 C4_3 120.0(5) . . ?
C6_3 C5_3 H5_3 120.0 . . ?
C4_3 C5_3 H5_3 120.0 . . ?
C5_3 C6_3 C1_3 121.1(4) . . ?
C5_3 C6_3 C8_3 119.2(4) . . ?
C1_3 C6_3 C8_3 119.7(4) . . ?
O1_3 C7_3 O2_3 129.0(5) . . ?
O1_3 C7_3 C2_3 116.4(4) . . ?
O2_3 C7_3 C2_3 114.4(4) . . ?
O4_3 C8_3 O3_3 128.7(4) . . ?
O4_3 C8_3 C6_3 116.0(4) . . ?
O3_3 C8_3 C6_3 115.2(4) . . ?
O5_3 C9_3 N1_3 121.0(6) . . ?
O5_3 C9_3 C10_3 122.8(7) . . ?
N1_3 C9_3 C10_3 116.1(7) . . ?
C11_3 C10_3 C9_3 120.0(8) . . ?
C11_3 C10_3 H10A_3 107.3 . . ?
C9_3 C10_3 H10A_3 107.3 . . ?
C11_3 C10_3 H10B_3 107.3 . . ?
C9_3 C10_3 H10B_3 107.3 . . ?
H10A_3 C10_3 H10B_3 106.9 . . ?
C10_3 C11_3 C12_3 115.9(9) . . ?
C10_3 C11_3 H11A_3 108.3 . . ?
C12_3 C11_3 H11A_3 108.3 . . ?
C10_3 C11_3 H11B_3 108.3 . . ?
C12_3 C11_3 H11B_3 108.3 . . ?
H11A_3 C11_3 H11B_3 107.4 . . ?
C13_3 C12_3 C11_3 120.5(12) . . ?
C13_3 C12_3 H12A_3 107.2 . . ?
C11_3 C12_3 H12A_3 107.2 . . ?
C13_3 C12_3 H12B_3 107.2 . . ?
C11_3 C12_3 H12B_3 107.2 . . ?
H12A_3 C12_3 H12B_3 106.8 . . ?
C12_3 C13_3 C14_3 119.8(15) . . ?
C12_3 C13_3 H13A_3 107.4 . . ?
C14_3 C13_3 H13A_3 107.4 . . ?
C12_3 C13_3 H13B_3 107.4 . . ?
C14_3 C13_3 H13B_3 107.4 . . ?
H13A_3 C13_3 H13B_3 106.9 . . ?
C7_4 O1_4 Cu3 120.7(4) . . ?
C7_4 O2_4 Cu4 122.5(4) . . ?
C8_4 O3_4 Cu3 123.1(4) . 17 ?
C8_4 O4_4 Cu4 119.9(4) . 17 ?
C9_4 N1_4 C4_4 126.0(9) . . ?
C9_4 N1_4 H1_4 117.0 . . ?
C4_4 N1_4 H1_4 117.0 . . ?
C6_4 C1_4 C2_4 119.3(6) . . ?
C6_4 C1_4 H1A_4 120.4 . . ?
C2_4 C1_4 H1A_4 120.4 . . ?
C1_4 C2_4 C3_4 120.9(6) . . ?
C1_4 C2_4 C7_4 120.2(6) . . ?
C3_4 C2_4 C7_4 118.6(6) . . ?
C4_4 C3_4 C2_4 119.4(7) . . ?
C4_4 C3_4 H3_4 120.3 . . ?
C2_4 C3_4 H3_4 120.3 . . ?
C3_4 C4_4 C5_4 119.0(7) . . ?
C3_4 C4_4 N1_4 123.4(8) . . ?
C5_4 C4_4 N1_4 117.2(8) . . ?
C6_4 C5_4 C4_4 120.4(7) . . ?
C6_4 C5_4 H5_4 119.8 . . ?
C4_4 C5_4 H5_4 119.8 . . ?
C5_4 C6_4 C1_4 120.9(6) . . ?
C5_4 C6_4 C8_4 119.7(6) . . ?
C1_4 C6_4 C8_4 119.2(6) . . ?
O2_4 C7_4 O1_4 127.7(6) . . ?
O2_4 C7_4 C2_4 116.8(5) . . ?
O1_4 C7_4 C2_4 115.5(5) . . ?
O3_4 C8_4 O4_4 127.8(6) . . ?
O3_4 C8_4 C6_4 116.6(5) . . ?
O4_4 C8_4 C6_4 115.4(5) . . ?
O5_4 C9_4 N1_4 126.1(10) . . ?
O5_4 C9_4 C10_4 121.3(11) . . ?
N1_4 C9_4 C10_4 111.6(12) . . ?
C11_4 C10_4 C9_4 114.7(11) . . ?
C11_4 C10_4 H10A_4 108.6 . . ?
C9_4 C10_4 H10A_4 108.6 . . ?
C11_4 C10_4 H10B_4 108.6 . . ?
C9_4 C10_4 H10B_4 108.6 . . ?
H10A_4 C10_4 H10B_4 107.6 . . ?
C12_4 C11_4 C10_4 117.4(13) . . ?
C12_4 C11_4 H11A_4 107.9 . . ?
C10_4 C11_4 H11A_4 107.9 . . ?
C12_4 C11_4 H11B_4 107.9 . . ?
C10_4 C11_4 H11B_4 107.9 . . ?
H11A_4 C11_4 H11B_4 107.2 . . ?
C11_4 C12_4 C13_4 119.0(15) . . ?
C11_4 C12_4 H12A_4 107.6 . . ?
C13_4 C12_4 H12A_4 107.6 . . ?
C11_4 C12_4 H12B_4 107.6 . . ?
C13_4 C12_4 H12B_4 107.6 . . ?
H12A_4 C12_4 H12B_4 107.0 . . ?
C1_5 O1_5 Cu2 132.1(4) . . ?
C1_5 N1_5 C3_5 123.6(9) . . ?
C1_5 N1_5 C2_5 119.3(8) . . ?
C3_5 N1_5 C2_5 116.7(9) . . ?
O1_5 C1_5 N1_5 124.7(9) . . ?
O1_5 C1_5 H1_5 117.6 . . ?
N1_5 C1_5 H1_5 117.6 . . ?
N1_5 C2_5 H2A_5 109.5 . . ?
N1_5 C2_5 H2B_5 109.5 . . ?
H2A_5 C2_5 H2B_5 109.5 . . ?
N1_5 C2_5 H2C_5 109.5 . . ?
H2A_5 C2_5 H2C_5 109.5 . . ?
H2B_5 C2_5 H2C_5 109.5 . . ?
N1_5 C3_5 H3A_5 109.5 . . ?
N1_5 C3_5 H3B_5 109.5 . . ?
H3A_5 C3_5 H3B_5 109.5 . . ?
N1_5 C3_5 H3C_5 109.5 . . ?
H3A_5 C3_5 H3C_5 109.5 . . ?
H3B_5 C3_5 H3C_5 109.5 . . ?
C1_6 O1_6 Cu4 114.0(5) . . ?
C1_6 N1_6 C3_6 126.5(11) . . ?
C1_6 N1_6 C2_6 115.8(11) . . ?
C3_6 N1_6 C2_6 117.1(11) . . ?
N1_6 C1_6 O1_6 128.4(10) . . ?
N1_6 C1_6 H1_6 115.8 . . ?
O1_6 C1_6 H1_6 115.8 . . ?
N1_6 C2_6 H2A_6 109.5 . . ?
N1_6 C2_6 H2B_6 109.5 . . ?
H2A_6 C2_6 H2B_6 109.5 . . ?
N1_6 C2_6 H2C_6 109.5 . . ?
H2A_6 C2_6 H2C_6 109.5 . . ?
H2B_6 C2_6 H2C_6 109.5 . . ?
N1_6 C3_6 H3A_6 109.5 . . ?
N1_6 C3_6 H3B_6 109.5 . . ?
H3A_6 C3_6 H3B_6 109.5 . . ?
N1_6 C3_6 H3C_6 109.5 . . ?
H3A_6 C3_6 H3C_6 109.5 . . ?
H3B_6 C3_6 H3C_6 109.5 . . ?
C1_7 N1_7 C3_7 119.9(9) . . ?
C1_7 N1_7 C2_7 123.7(9) . . ?
C3_7 N1_7 C2_7 116.4(8) . . ?
O1_7 C1_7 N1_7 122.3(11) . . ?
O1_7 C1_7 H1_7 118.9 . . ?
N1_7 C1_7 H1_7 118.9 . . ?
N1_7 C2_7 H2A_7 109.5 . . ?
N1_7 C2_7 H2B_7 109.5 . . ?
H2A_7 C2_7 H2B_7 109.5 . . ?
N1_7 C2_7 H2C_7 109.5 . . ?
H2A_7 C2_7 H2C_7 109.5 . . ?
H2B_7 C2_7 H2C_7 109.5 . . ?
N1_7 C3_7 H3A_7 120.0 . . ?
N1_7 C3_7 H3B_7 120.0 . . ?
H3A_7 C3_7 H3B_7 120.0 . . ?
C1_8 N1_8 C3_8 124.7(12) . . ?
C1_8 N1_8 C2_8 121.1(11) . . ?
C3_8 N1_8 C2_8 113.1(11) . . ?
O1_8 C1_8 N1_8 127.9(11) . . ?
O1_8 C1_8 H1_8 116.1 . . ?
N1_8 C1_8 H1_8 116.1 . . ?
N1_8 C2_8 H2A_8 109.5 . . ?
N1_8 C2_8 H2B_8 109.5 . . ?
H2A_8 C2_8 H2B_8 109.5 . . ?
N1_8 C2_8 H2C_8 109.5 . . ?
H2A_8 C2_8 H2C_8 109.5 . . ?
H2B_8 C2_8 H2C_8 109.5 . . ?
N1_8 C3_8 H3A_8 109.5 . . ?
N1_8 C3_8 H3B_8 109.5 . . ?
H3A_8 C3_8 H3B_8 109.5 . . ?
N1_8 C3_8 H3C_8 109.5 . . ?
H3A_8 C3_8 H3C_8 109.5 . . ?
H3B_8 C3_8 H3C_8 109.5 . . ?
C1_9 N1_9 C2_9 120.3(15) . . ?
C1_9 N1_9 C3_9 119.0(13) . . ?
C2_9 N1_9 C3_9 119.5(14) . . ?
O1_9 C1_9 N1_9 122.5(14) . . ?
O1_9 C1_9 H1_9 118.8 . . ?
N1_9 C1_9 H1_9 118.8 . . ?
N1_9 C2_9 H2A_9 109.5 . . ?
N1_9 C2_9 H2B_9 109.5 . . ?
H2A_9 C2_9 H2B_9 109.5 . . ?
N1_9 C2_9 H2C_9 109.5 . . ?
H2A_9 C2_9 H2C_9 109.5 . . ?
H2B_9 C2_9 H2C_9 109.5 . . ?
N1_9 C3_9 H3A_9 120.0 . . ?
N1_9 C3_9 H3B_9 120.0 . . ?
H3A_9 C3_9 H3B_9 120.0 . . ?

loop_
_geom_bond_atom_site_label_1
_geom_bond_atom_site_label_2
_geom_bond_distance
_geom_bond_site_symmetry_2
_geom_bond_publ_flag
Cu1 O1_1 1.964(4) . ?
Cu1 O1_2 1.965(3) . ?
Cu1 O1_3 1.967(4) . ?
Cu1 O3_1 1.969(3) 2_655 ?
Cu1 O1 2.136(5) . ?
Cu1 Cu2 2.6319(8) . ?
Cu2 O2_1 1.961(3) . ?
Cu2 O2_2 1.970(3) . ?
Cu2 O4_1 1.974(4) 2_655 ?
Cu2 O2_3 1.990(4) . ?
Cu2 O1_5 2.148(3) . ?
Cu3 O3_2 1.956(3) 18_545 ?
Cu3 O3_3 1.960(3) . ?
Cu3 O3_4 1.971(4) 18_545 ?
Cu3 O1_4 1.980(4) . ?
Cu3 O2 2.144(5) . ?
Cu3 Cu4 2.6449(10) . ?
Cu4 O4_4 1.952(4) 18_545 ?
Cu4 O2_4 1.955(5) . ?
Cu4 O4_2 1.964(3) 18_545 ?
Cu4 O4_3 1.974(3) . ?
Cu4 O1_6 2.141(4) . ?
O1_1 C7_1 1.256(6) . ?
O2_1 C7_1 1.247(6) . ?
O3_1 C8_1 1.263(7) . ?
O4_1 C8_1 1.251(6) . ?
O5_1 C9_1 1.215(12) . ?
N1_1 C9_1 1.326(10) . ?
N1_1 C4_1 1.427(8) . ?
N1_1 H1_1 0.8800 . ?
C1_1 C6_1 1.384(8) . ?
C1_1 C2_1 1.388(7) . ?
C1_1 H1A_1 0.9500 . ?
C2_1 C3_1 1.390(8) . ?
C2_1 C7_1 1.538(7) . ?
C3_1 C4_1 1.361(9) . ?
C3_1 H3_1 0.9500 . ?
C4_1 C5_1 1.396(9) . ?
C5_1 C6_1 1.391(8) . ?
C5_1 H5_1 0.9500 . ?
C6_1 C8_1 1.502(7) . ?
C9_1 C10_1 1.477(10) . ?
C10_1 C11_1 1.458(12) . ?
C10_1 H10A_1 0.9900 . ?
C10_1 H10B_1 0.9900 . ?
C11_1 C12_1 1.508(12) . ?
C11_1 H11A_1 0.9900 . ?
C11_1 H11B_1 0.9900 . ?
C12_1 C13_1 1.444(13) . ?
C12_1 H12A_1 0.9900 . ?
C12_1 H12B_1 0.9900 . ?
O1_2 C7_2 1.257(6) . ?
O2_2 C7_2 1.251(6) . ?
O3_2 C8_2 1.242(7) . ?
O4_2 C8_2 1.257(7) . ?
O5_2 C9_2 1.223(10) . ?
N1_2 C9_2 1.343(9) . ?
N1_2 C4_2 1.414(8) . ?
C1_2 C6_2 1.383(8) . ?
C1_2 C2_2 1.397(7) . ?
C1_2 H1_2 0.9500 . ?
C2_2 C3_2 1.364(8) . ?
C2_2 C7_2 1.522(7) . ?
C3_2 C4_2 1.385(8) . ?
C3_2 H3_2 0.9500 . ?
C4_2 C5_2 1.402(8) . ?
C5_2 C6_2 1.402(8) . ?
C5_2 H5_2 0.9500 . ?
C6_2 C8_2 1.517(7) . ?
C9_2 C10_2 1.507(9) . ?
C10_2 C11_2 1.503(14) . ?
C10_2 H10A_2 0.9900 . ?
C10_2 H10B_2 0.9900 . ?
O1_3 C7_3 1.235(6) . ?
O2_3 C7_3 1.261(6) . ?
O3_3 C8_3 1.249(6) . ?
O4_3 C8_3 1.239(6) . ?
O5_3 C9_3 1.258(10) . ?
N1_3 C9_3 1.345(9) . ?
N1_3 C4_3 1.394(8) . ?
N1_3 H1_3 0.8800 . ?
C1_3 C6_3 1.389(7) . ?
C1_3 C2_3 1.394(7) . ?
C1_3 H1A_3 0.9500 . ?
C2_3 C3_3 1.385(8) . ?
C2_3 C7_3 1.531(7) . ?
C3_3 C4_3 1.386(8) . ?
C3_3 H3_3 0.9500 . ?
C4_3 C5_3 1.407(7) . ?
C5_3 C6_3 1.385(8) . ?
C5_3 H5_3 0.9500 . ?
C6_3 C8_3 1.540(7) . ?
C9_3 C10_3 1.474(9) . ?
C10_3 C11_3 1.461(11) . ?
C10_3 H10A_3 0.9900 . ?
C10_3 H10B_3 0.9900 . ?
C11_3 C12_3 1.501(11) . ?
C11_3 H11A_3 0.9900 . ?
C11_3 H11B_3 0.9900 . ?
C12_3 C13_3 1.458(13) . ?
C12_3 H12A_3 0.9900 . ?
C12_3 H12B_3 0.9900 . ?
C13_3 C14_3 1.486(14) . ?
C13_3 H13A_3 0.9900 . ?
C13_3 H13B_3 0.9900 . ?
O1_4 C7_4 1.259(7) . ?
O2_4 C7_4 1.247(7) . ?
O3_4 C8_4 1.242(7) . ?
O4_4 C8_4 1.250(7) . ?
O5_4 C9_4 1.184(16) . ?
N1_4 C9_4 1.353(15) . ?
N1_4 C4_4 1.411(12) . ?
N1_4 H1_4 0.8800 . ?
C1_4 C6_4 1.378(9) . ?
C1_4 C2_4 1.381(9) . ?
C1_4 H1A_4 0.9500 . ?
C2_4 C3_4 1.409(11) . ?
C2_4 C7_4 1.519(9) . ?
C3_4 C4_4 1.384(12) . ?
C3_4 H3_4 0.9500 . ?
C4_4 C5_4 1.409(11) . ?
C5_4 C6_4 1.375(10) . ?
C5_4 H5_4 0.9500 . ?
C6_4 C8_4 1.528(9) . ?
C9_4 C10_4 1.501(12) . ?
C10_4 C11_4 1.488(12) . ?
C10_4 H10A_4 0.9900 . ?
C10_4 H10B_4 0.9900 . ?
C11_4 C12_4 1.469(13) . ?
C11_4 H11A_4 0.9900 . ?
C11_4 H11B_4 0.9900 . ?
C12_4 C13_4 1.471(13) . ?
C12_4 H12A_4 0.9900 . ?
C12_4 H12B_4 0.9900 . ?
O1_5 C1_5 1.203(9) . ?
N1_5 C1_5 1.326(11) . ?
N1_5 C3_5 1.443(12) . ?
N1_5 C2_5 1.462(15) . ?
C1_5 H1_5 0.9500 . ?
C2_5 H2A_5 0.9800 . ?
C2_5 H2B_5 0.9800 . ?
C2_5 H2C_5 0.9800 . ?
C3_5 H3A_5 0.9800 . ?
C3_5 H3B_5 0.9800 . ?
C3_5 H3C_5 0.9800 . ?
O1_6 C1_6 1.282(10) . ?
N1_6 C1_6 1.222(12) . ?
N1_6 C3_6 1.434(14) . ?
N1_6 C2_6 1.534(19) . ?
C1_6 H1_6 0.9500 . ?
C2_6 H2A_6 0.9800 . ?
C2_6 H2B_6 0.9800 . ?
C2_6 H2C_6 0.9800 . ?
C3_6 H3A_6 0.9800 . ?
C3_6 H3B_6 0.9800 . ?
C3_6 H3C_6 0.9800 . ?
O1_7 C1_7 1.247(14) . ?
N1_7 C1_7 1.315(13) . ?
N1_7 C3_7 1.445(12) . ?
N1_7 C2_7 1.471(14) . ?
C1_7 H1_7 0.9500 . ?
C2_7 H2A_7 0.9800 . ?
C2_7 H2B_7 0.9800 . ?
C2_7 H2C_7 0.9800 . ?
C3_7 H3A_7 0.9500 . ?
C3_7 H3B_7 0.9500 . ?
O1_8 C1_8 1.190(13) . ?
N1_8 C1_8 1.296(14) . ?
N1_8 C3_8 1.424(16) . ?
N1_8 C2_8 1.499(16) . ?
C1_8 H1_8 0.9500 . ?
C2_8 H2A_8 0.9800 . ?
C2_8 H2B_8 0.9800 . ?
C2_8 H2C_8 0.9800 . ?
C3_8 H3A_8 0.9800 . ?
C3_8 H3B_8 0.9800 . ?
C3_8 H3C_8 0.9800 . ?
O1_9 C1_9 1.273(18) . ?
N1_9 C1_9 1.33(2) . ?
N1_9 C2_9 1.448(16) . ?
N1_9 C3_9 1.484(19) . ?
C1_9 H1_9 0.9500 . ?
C2_9 H2A_9 0.9800 . ?
C2_9 H2B_9 0.9800 . ?
C2_9 H2C_9 0.9800 . ?
C3_9 H3A_9 0.9500 . ?
C3_9 H3B_9 0.9500 . ?

loop_
_geom_hbond_atom_site_label_D
_geom_hbond_atom_site_label_H
_geom_hbond_atom_site_label_A
_geom_hbond_distance_DH
_geom_hbond_distance_HA
_geom_hbond_distance_DA
_geom_hbond_angle_DHA
_geom_hbond_site_symmetry_A
_geom_hbond_publ_flag
N1_1 H1_1 O1_8 0.88 2.04 2.899(9) 164.8 12_656 yes
N1_3 H1_3 O5_2 0.88 2.00 2.873(7) 171.5 10_666 yes
N1_4 H1_4 O1_9 0.88 2.00 2.865(14) 167.1 . yes
